data_7223379
loop_
_publ_author_name
'Seipp, Charles Aaron'
'Williams, Neil J.'
'Bryantsev, Vyacheslav'
'Custelcean, Radu'
'Moyer, Bruce A.'

_publ_section_title
;
 A Conformationally Persistent Pseudo-bicyclic Guanidinium for Anion
 Coordination As Stabilized by Dual Intramolecular Hydrogen Bonds
;
_journal_name_full 'RSC Adv.'
_journal_paper_doi 10.1039/C5RA21864K
_journal_year 2015
_chemical_formula_sum 'C11 H19 N5 O5.5 S0.5'
_chemical_formula_weight 325.34
_chemical_name_systematic 'N,N'-bis(2-pyridyl)guanidinium hemisulfate'
_space_group_IT_number 60
_symmetry_cell_setting orthorhombic
_symmetry_space_group_name_Hall '-P 2n 2ab'
_symmetry_space_group_name_H-M 'P b c n'
_atom_sites_solution_hydrogens geom
_atom_sites_solution_primary direct
_atom_sites_solution_secondary difmap
_audit_creation_method SHELXL-97
_audit_update_record
;
2015-06-03 deposited with the CCDC.
2015-11-17 downloaded from the CCDC.
;
_cell_angle_alpha 90.00
_cell_angle_beta 90.00
_cell_angle_gamma 90.00
_cell_formula_units_Z 8
_cell_length_a 16.941(4)
_cell_length_b 8.827(2)
_cell_length_c 20.578(5)
_cell_measurement_temperature 173(2)
_cell_volume 3077.2(13)
_computing_structure_refinement 'SHELXL-97 (Sheldrick, 2008)'
_computing_structure_solution 'SHELXS-97 (Sheldrick, 2008)'
_diffrn_ambient_temperature 173(2)
_diffrn_measured_fraction_theta_full 0.999
_diffrn_measured_fraction_theta_max 0.999
_diffrn_measurement_device_type Bruker
_diffrn_radiation_monochromator graphite
_diffrn_radiation_source 'fine-focus sealed tube'
_diffrn_radiation_type MoK\a
_diffrn_radiation_wavelength 0.71073
_diffrn_reflns_av_R_equivalents 0.1532
_diffrn_reflns_av_sigmaI/netI 0.1005
_diffrn_reflns_limit_h_max 18
_diffrn_reflns_limit_h_min -20
_diffrn_reflns_limit_k_max 10
_diffrn_reflns_limit_k_min -10
_diffrn_reflns_limit_l_max 24
_diffrn_reflns_limit_l_min -24
_diffrn_reflns_number 17227
_diffrn_reflns_theta_full 24.99
_diffrn_reflns_theta_max 24.99
_diffrn_reflns_theta_min 2.32
_exptl_absorpt_coefficient_mu 0.177
_exptl_absorpt_correction_T_max 0.9982
_exptl_absorpt_correction_T_min 0.9167
_exptl_absorpt_correction_type multi-scan
_exptl_absorpt_process_details SADABS
_exptl_crystal_colour colorless
_exptl_crystal_density_diffrn 1.405
_exptl_crystal_density_method 'not measured'
_exptl_crystal_description plate
_exptl_crystal_F_000 1376
_exptl_crystal_recrystallization_method 'Slow evaporation from water'
_exptl_crystal_size_max 0.50
_exptl_crystal_size_mid 0.08
_exptl_crystal_size_min 0.01
_refine_diff_density_max 0.527
_refine_diff_density_min -0.431
_refine_diff_density_rms 0.060
_refine_ls_extinction_method none
_refine_ls_goodness_of_fit_ref 0.966
_refine_ls_hydrogen_treatment mixed
_refine_ls_matrix_type full
_refine_ls_number_parameters 228
_refine_ls_number_reflns 2719
_refine_ls_number_restraints 0
_refine_ls_restrained_S_all 0.966
_refine_ls_R_factor_all 0.1374
_refine_ls_R_factor_gt 0.0672
_refine_ls_shift/su_max 0.000
_refine_ls_shift/su_mean 0.000
_refine_ls_structure_factor_coef Fsqd
_refine_ls_weighting_details 'calc w=1/[\s^2^(Fo^2^)+(0.0875P)^2^+0.0000P] where P=(Fo^2^+2Fc^2^)/3'
_refine_ls_weighting_scheme calc
_refine_ls_wR_factor_gt 0.1558
_refine_ls_wR_factor_ref 0.1840
_reflns_number_gt 1471
_reflns_number_total 2719
_reflns_threshold_expression >2sigma(I)
_cod_data_source_file c5ra21864k2.cif
_cod_data_source_block c:\frames\684\work\pbcn
_cod_original_sg_symbol_H-M Pbcn
_cod_original_formula_sum 'C11 H19 N5 O5.50 S0.50'
_cod_database_code 7223379

loop_
_symmetry_equiv_pos_as_xyz
'x, y, z'
'-x+1/2, -y+1/2, z+1/2'
'x+1/2, -y+1/2, -z'
'-x, y, -z+1/2'
'-x, -y, -z'
'x-1/2, y-1/2, -z-1/2'
'-x-1/2, y-1/2, z'
'x, -y, z-1/2'

loop_
_atom_site_label
_atom_site_type_symbol
_atom_site_fract_x
_atom_site_fract_y
_atom_site_fract_z
_atom_site_U_iso_or_equiv
_atom_site_adp_type
_atom_site_occupancy
_atom_site_symmetry_multiplicity
_atom_site_calc_flag
_atom_site_refinement_flags
S1 S 0.0000 0.93413(16) 0.2500 0.0456(4) Uani 1 2 d S
O5 O -0.0092(3) 1.2890(6) 0.3491(2) 0.0734(11) Uani 1 1 d .
O2 O 0.05446(18) 1.0255(4) 0.2864(2) 0.1047(15) Uani 1 1 d .
O1 O 0.04586(19) 0.8415(6) 0.2079(3) 0.150(2) Uani 1 1 d .
N1 N 0.20438(17) 0.8015(3) 0.20416(14) 0.0405(8) Uani 1 1 d .
H1 H 0.1536 0.8151 0.2108 0.049 Uiso 1 1 calc R
N3 N 0.32890(17) 0.8668(4) 0.24114(15) 0.0466(8) Uani 1 1 d .
H3A H 0.3509 0.8046 0.2130 0.056 Uiso 1 1 calc R
H3B H 0.3586 0.9201 0.2677 0.056 Uiso 1 1 calc R
N2 N 0.21688(16) 0.9749(3) 0.28573(14) 0.0393(8) Uani 1 1 d .
H2 H 0.1651 0.9796 0.2830 0.047 Uiso 1 1 calc R
N5 N 0.33018(17) 1.0681(4) 0.33735(15) 0.0459(9) Uani 1 1 d .
N4 N 0.30161(18) 0.6751(3) 0.14343(15) 0.0448(8) Uani 1 1 d .
C6 C 0.2526(2) 1.0656(4) 0.33296(17) 0.0382(9) Uani 1 1 d .
C11 C 0.2542(2) 0.8795(4) 0.24335(16) 0.0345(8) Uani 1 1 d .
C7 C 0.2031(2) 1.1523(4) 0.37324(18) 0.0435(10) Uani 1 1 d .
H7 H 0.1474 1.1489 0.3687 0.052 Uiso 1 1 calc R
C9 C 0.3195(2) 1.2442(5) 0.4248(2) 0.0517(11) Uani 1 1 d .
H9 H 0.3448 1.3048 0.4568 0.062 Uiso 1 1 calc R
C1 C 0.2253(2) 0.7014(4) 0.15417(17) 0.0398(9) Uani 1 1 d .
C8 C 0.2383(2) 1.2420(4) 0.41926(18) 0.0467(10) Uani 1 1 d .
H8 H 0.2069 1.3025 0.4473 0.056 Uiso 1 1 calc R
C10 C 0.3624(2) 1.1565(5) 0.3830(2) 0.0518(11) Uani 1 1 d .
H10 H 0.4183 1.1585 0.3866 0.062 Uiso 1 1 calc R
C2 C 0.1647(2) 0.6322(4) 0.11847(19) 0.0464(10) Uani 1 1 d .
H2A H 0.1107 0.6530 0.1274 0.056 Uiso 1 1 calc R
C4 C 0.2649(3) 0.5061(5) 0.0581(2) 0.0585(12) Uani 1 1 d .
H4 H 0.2804 0.4383 0.0246 0.070 Uiso 1 1 calc R
C5 C 0.3193(3) 0.5777(5) 0.0950(2) 0.0550(11) Uani 1 1 d .
H5 H 0.3735 0.5582 0.0863 0.066 Uiso 1 1 calc R
C3 C 0.1860(3) 0.5340(4) 0.07039(19) 0.0542(11) Uani 1 1 d .
H3 H 0.1466 0.4847 0.0453 0.065 Uiso 1 1 calc R
O4 O 0.0000 0.5050(6) 0.2500 0.0674(14) Uani 1 2 d S
O3 O 0.0031(3) 0.9044(7) 0.0558(3) 0.1185(19) Uani 1 1 d .
O6 O 0.0206(5) 1.3571(9) 0.4810(3) 0.133(2) Uani 1 1 d .
H6 H 0.021(4) 1.342(7) 0.447(3) 0.09(3) Uiso 1 1 d .
H13 H 0.005(3) 1.329(7) 0.324(3) 0.08(3) Uiso 1 1 d .
H14 H 0.007(3) 1.207(8) 0.334(3) 0.10(2) Uiso 1 1 d .
H16 H -0.008(5) 1.287(11) 0.483(5) 0.17(5) Uiso 1 1 d .
H12 H -0.025(9) 0.99(2) 0.059(9) 0.45(13) Uiso 1 1 d .
H17 H 0.007(3) 0.910(6) 0.092(2) 0.053(17) Uiso 1 1 d .
H15 H -0.013(6) 0.582(5) 0.251(6) 0.12(3) Uiso 1 1 d .

loop_
_atom_site_aniso_label
_atom_site_aniso_U_11
_atom_site_aniso_U_22
_atom_site_aniso_U_33
_atom_site_aniso_U_23
_atom_site_aniso_U_13
_atom_site_aniso_U_12
S1 0.0363(7) 0.0434(8) 0.0572(9) 0.000 -0.0025(7) 0.000
O5 0.094(3) 0.060(3) 0.067(3) -0.005(2) 0.002(2) 0.009(2)
O2 0.0499(18) 0.109(3) 0.155(3) -0.080(3) -0.044(2) 0.0280(19)
O1 0.0396(18) 0.213(5) 0.198(5) -0.158(4) 0.002(2) 0.003(2)
N1 0.0369(16) 0.0431(19) 0.0416(18) -0.0002(15) 0.0010(14) 0.0004(15)
N3 0.0404(18) 0.054(2) 0.046(2) -0.0075(17) 0.0004(15) -0.0008(16)
N2 0.0330(15) 0.0430(19) 0.0419(17) -0.0020(16) -0.0011(14) -0.0020(15)
N5 0.0423(19) 0.049(2) 0.047(2) -0.0026(17) -0.0074(15) -0.0056(16)
N4 0.0493(19) 0.045(2) 0.0402(19) 0.0028(16) -0.0026(15) 0.0065(15)
C6 0.044(2) 0.035(2) 0.036(2) 0.0089(18) -0.0052(17) -0.0047(18)
C11 0.0350(18) 0.036(2) 0.033(2) 0.0050(18) -0.0016(17) -0.0036(16)
C7 0.042(2) 0.048(2) 0.041(2) 0.004(2) -0.0020(18) 0.0028(19)
C9 0.063(3) 0.050(2) 0.042(2) -0.006(2) -0.007(2) -0.007(2)
C1 0.054(2) 0.033(2) 0.033(2) 0.0000(17) 0.0035(18) 0.0041(18)
C8 0.058(3) 0.044(2) 0.039(2) 0.002(2) -0.001(2) 0.0010(19)
C10 0.048(2) 0.055(3) 0.052(3) 0.001(2) -0.012(2) -0.007(2)
C2 0.050(2) 0.044(2) 0.045(2) 0.001(2) -0.006(2) -0.0020(19)
C4 0.084(3) 0.051(3) 0.041(2) -0.004(2) 0.001(2) 0.007(2)
C5 0.069(3) 0.054(3) 0.042(2) -0.002(2) 0.006(2) 0.013(2)
C3 0.075(3) 0.046(3) 0.042(2) 0.000(2) -0.010(2) -0.008(2)
O4 0.061(3) 0.051(3) 0.090(4) 0.000 -0.001(3) 0.000
O3 0.117(4) 0.128(4) 0.110(4) 0.022(4) -0.034(3) -0.048(3)
O6 0.162(5) 0.167(6) 0.069(3) -0.005(4) -0.018(3) -0.017(5)

loop_
_atom_type_symbol
_atom_type_description
_atom_type_scat_dispersion_real
_atom_type_scat_dispersion_imag
_atom_type_scat_source
C C 0.0033 0.0016 'International Tables Vol C Tables 4.2.6.8 and 6.1.1.4'
H H 0.0000 0.0000 'International Tables Vol C Tables 4.2.6.8 and 6.1.1.4'
N N 0.0061 0.0033 'International Tables Vol C Tables 4.2.6.8 and 6.1.1.4'
O O 0.0106 0.0060 'International Tables Vol C Tables 4.2.6.8 and 6.1.1.4'
S S 0.1246 0.1234 'International Tables Vol C Tables 4.2.6.8 and 6.1.1.4'

loop_
_geom_angle_atom_site_label_1
_geom_angle_atom_site_label_2
_geom_angle_atom_site_label_3
_geom_angle
_geom_angle_site_symmetry_1
_geom_angle_site_symmetry_3
O1 S1 O1 109.8(5) . 4
O1 S1 O2 106.82(19) . .
O1 S1 O2 110.9(3) 4 .
O1 S1 O2 110.9(3) . 4
O1 S1 O2 106.82(19) 4 4
O2 S1 O2 111.7(3) . 4
C11 N1 C1 126.8(3) . .
C11 N2 C6 126.6(3) . .
C6 N5 C10 117.7(3) . .
C1 N4 C5 116.7(3) . .
N5 C6 N2 119.3(3) . .
N5 C6 C7 123.1(3) . .
N2 C6 C7 117.7(3) . .
N3 C11 N1 123.6(3) . .
N3 C11 N2 122.6(3) . .
N1 C11 N2 113.8(3) . .
C8 C7 C6 117.6(3) . .
C10 C9 C8 118.0(4) . .
N4 C1 N1 118.5(3) . .
N4 C1 C2 123.2(3) . .
N1 C1 C2 118.3(3) . .
C7 C8 C9 119.9(4) . .
N5 C10 C9 123.8(4) . .
C3 C2 C1 117.5(4) . .
C5 C4 C3 118.3(4) . .
N4 C5 C4 124.1(4) . .
C2 C3 C4 120.2(4) . .

loop_
_geom_bond_atom_site_label_1
_geom_bond_atom_site_label_2
_geom_bond_distance
_geom_bond_site_symmetry_2
S1 O1 1.422(3) .
S1 O1 1.422(3) 4
S1 O2 1.436(3) .
S1 O2 1.436(3) 4
N1 C11 1.356(4) .
N1 C1 1.402(4) .
N3 C11 1.271(4) .
N2 C11 1.367(4) .
N2 C6 1.397(4) .
N5 C6 1.318(4) .
N5 C10 1.338(5) .
N4 C1 1.332(5) .
N4 C5 1.350(5) .
C6 C7 1.405(5) .
C7 C8 1.371(5) .
C9 C10 1.366(5) .
C9 C8 1.379(5) .
C1 C2 1.402(5) .
C2 C3 1.364(5) .
C4 C5 1.352(6) .
C4 C3 1.381(6) .
